data_7036205
loop_
_publ_author_name
'Xu, W.'
'Langer, R.'

_publ_section_title
;
 Probing the effect of heterocycle-bonding in PNX-type ruthenium
 pre-catalysts for reactions involving H2.
;
_journal_issue 38
_journal_name_full 'Dalton transactions (Cambridge, England : 2003)'
_journal_page_first 16785
_journal_page_last 16790
_journal_paper_doi 10.1039/c5dt02226f
_journal_volume 44
_journal_year 2015
_chemical_formula_moiety 'C38 H37 Cl N2 O P2 Ru, C7 H8'
_chemical_formula_sum 'C45 H45 Cl N2 O P2 Ru'
_chemical_formula_weight 828.29
_chemical_name_systematic
;
 ?
;
_space_group_IT_number 2
_symmetry_cell_setting triclinic
_symmetry_space_group_name_Hall '-P 1'
_symmetry_space_group_name_H-M 'P -1'
_atom_sites_solution_hydrogens geom
_atom_sites_solution_primary direct
_atom_sites_solution_secondary difmap
_audit_creation_method SHELXL-97
_audit_update_record
;
2015-05-14 deposited with the CCDC.
2015-08-18 downloaded from the CCDC.
;
_cell_angle_alpha 88.754(5)
_cell_angle_beta 80.401(5)
_cell_angle_gamma 75.564(5)
_cell_formula_units_Z 4
_cell_length_a 13.265(5)
_cell_length_b 14.176(5)
_cell_length_c 25.386(5)
_cell_measurement_temperature 100(2)
_cell_volume 4557(3)
_computing_molecular_graphics 'DIAMOND 3.2g (Brandenburg 2011) '
_computing_publication_material 'DIAMOND 3.2g (Brandenburg 2011) '
_computing_structure_refinement 'ShelXL (Sheldrick, 2008)'
_computing_structure_solution 'ShelXS (Sheldrick, 2008)'
_diffrn_ambient_temperature 100(2)
_diffrn_measured_fraction_theta_full 0.989
_diffrn_measured_fraction_theta_max 0.989
_diffrn_measurement_device_type 'Bruker P4'
_diffrn_measurement_method '\w scans'
_diffrn_radiation_monochromator graphite
_diffrn_radiation_source 'fine-focus sealed tube'
_diffrn_radiation_type MoK\a
_diffrn_radiation_wavelength 0.71073
_diffrn_reflns_av_R_equivalents 0.1596
_diffrn_reflns_av_sigmaI/netI 0.1604
_diffrn_reflns_limit_h_max 16
_diffrn_reflns_limit_h_min -16
_diffrn_reflns_limit_k_max 17
_diffrn_reflns_limit_k_min -17
_diffrn_reflns_limit_l_max 31
_diffrn_reflns_limit_l_min -31
_diffrn_reflns_number 85841
_diffrn_reflns_theta_full 26.37
_diffrn_reflns_theta_max 26.37
_diffrn_reflns_theta_min 2.09
_exptl_absorpt_coefficient_mu 0.505
_exptl_absorpt_correction_T_max 0.894
_exptl_absorpt_correction_T_min 0.871
_exptl_absorpt_correction_type multi-scan
_exptl_absorpt_process_details 'SADABS V2012/1 (Bruker AXS Inc.)'
_exptl_crystal_colour colorless
_exptl_crystal_density_diffrn 1.207
_exptl_crystal_density_method 'not measured'
_exptl_crystal_description block
_exptl_crystal_F_000 1712.0
_exptl_crystal_size_max 0.27
_exptl_crystal_size_mid 0.25
_exptl_crystal_size_min 0.22
_refine_diff_density_max 0.982
_refine_diff_density_min -1.084
_refine_diff_density_rms 0.127
_refine_ls_extinction_method none
_refine_ls_goodness_of_fit_ref 1.031
_refine_ls_hydrogen_treatment mixed
_refine_ls_matrix_type full
_refine_ls_number_parameters 982
_refine_ls_number_reflns 18449
_refine_ls_number_restraints 2
_refine_ls_restrained_S_all 1.031
_refine_ls_R_factor_all 0.1551
_refine_ls_R_factor_gt 0.0807
_refine_ls_shift/su_max 0.000
_refine_ls_shift/su_mean 0.000
_refine_ls_structure_factor_coef Fsqd
_refine_ls_weighting_details 'calc w=1/[\s^2^(Fo^2^)+(0.0842P)^2^+0.0000P] where P=(Fo^2^+2Fc^2^)/3'
_refine_ls_weighting_scheme calc
_refine_ls_wR_factor_gt 0.1625
_refine_ls_wR_factor_ref 0.1851
_reflns_number_gt 10484
_reflns_number_total 18449
_reflns_threshold_expression >2\s(I)
_cod_data_source_file c5dt02226f2.cif
_cod_data_source_block complex8
_cod_depositor_comments
;
The following automatic conversions were performed:

'_exptl_absorpt_correction_type' value 'Multi-scan' changed to
'multi-scan' according to
/usr/data/users/saulius/crontab/automatic-downloads/rss-feeds/RSC/lib/dictionaries/cif_core.dic
dictionary named 'cif_core.dic' version 2.4.2 from 2011-04-26.

Automatic conversion script
Id: cif_fix_values 3271 2015-04-21 07:52:19Z andrius 

 Adding full bibliography for 7036199--7036205.cif.
;
_cod_original_sg_symbol_H-M P-1
_cod_database_code 7036205
_platon_squeeze_void_probe_radius 1.20

loop_
_space_group_symop_id
_space_group_symop_operation_xyz
1 'x, y, z'
2 '-x, -y, -z'

loop_
_atom_site_label
_atom_site_type_symbol
_atom_site_fract_x
_atom_site_fract_y
_atom_site_fract_z
_atom_site_U_iso_or_equiv
_atom_site_adp_type
_atom_site_occupancy
_atom_site_symmetry_multiplicity
_atom_site_calc_flag
_atom_site_refinement_flags
_atom_site_disorder_assembly
_atom_site_disorder_group
Ru2 Ru 0.54797(4) 0.64025(4) 0.164462(19) 0.01752(14) Uani 1 1 d D . .
Ru1 Ru 0.46912(4) 1.15664(4) 0.328793(19) 0.01742(14) Uani 1 1 d D . .
Cl1 Cl 0.45590(12) 1.30796(11) 0.27444(6) 0.0243(4) Uani 1 1 d . . .
Cl04 Cl 0.56315(12) 0.78389(11) 0.21566(6) 0.0237(4) Uani 1 1 d . . .
P3 P 0.66086(12) 0.53090(12) 0.20976(6) 0.0194(4) Uani 1 1 d . . .
P1 P 0.58805(13) 1.20273(12) 0.37620(6) 0.0215(4) Uani 1 1 d . . .
P2 P 0.36106(12) 1.09666(12) 0.28346(6) 0.0184(4) Uani 1 1 d . . .
P4 P 0.42563(13) 0.74534(12) 0.11882(6) 0.0210(4) Uani 1 1 d . A .
N1 N 0.5883(4) 1.0970(3) 0.25716(18) 0.0166(11) Uani 1 1 d . . .
H2 H 0.6280 1.1426 0.2491 0.020 Uiso 1 1 calc R . .
N4 N 0.4324(4) 0.6327(4) 0.23802(19) 0.0183(12) Uani 1 1 d . . .
H4 H 0.3937 0.6965 0.2463 0.022 Uiso 1 1 calc R . .
N3 N 0.2751(4) 0.4971(4) 0.3116(2) 0.0285(14) Uani 1 1 d . . .
H0aa H 0.3221 0.4409 0.3050 0.034 Uiso 1 1 calc R . .
O1 O 0.2985(4) 1.2095(4) 0.4226(2) 0.0452(14) Uani 1 1 d . . .
N2 N 0.7398(4) 0.8998(4) 0.1799(2) 0.0275(13) Uani 1 1 d . . .
H3 H 0.6926 0.8652 0.1850 0.033 Uiso 1 1 calc R . .
C67 C 0.7334(5) 0.2500(5) 0.1512(2) 0.0283(16) Uani 1 1 d . . .
H67 H 0.6997 0.1981 0.1517 0.034 Uiso 1 1 calc R . .
O2 O 0.7125(4) 0.6125(4) 0.0672(2) 0.0489(14) Uani 1 1 d . . .
C64 C 0.8330(5) 0.4000(5) 0.1493(2) 0.0257(16) Uani 1 1 d . . .
H64 H 0.8683 0.4507 0.1488 0.031 Uiso 1 1 calc R . .
C72 C 0.2715(5) 0.5776(4) 0.2806(2) 0.0197(14) Uani 1 1 d . . .
C63 C 0.7289(5) 0.4146(4) 0.1775(2) 0.0200(14) Uani 1 1 d . . .
C34 C 0.7474(5) 0.9710(4) 0.2145(3) 0.0210(15) Uani 1 1 d . . .
C26 C 0.3500(5) 0.9084(5) 0.3178(2) 0.0227(15) Uani 1 1 d . . .
H26 H 0.4198 0.8871 0.2986 0.027 Uiso 1 1 calc R . .
C36 C 0.8725(5) 0.9581(5) 0.1416(3) 0.0296(17) Uani 1 1 d . . .
H36 H 0.9300 0.9692 0.1167 0.036 Uiso 1 1 calc R . .
C27 C 0.3027(6) 0.8418(5) 0.3454(2) 0.0268(16) Uani 1 1 d . . .
H27 H 0.3393 0.7749 0.3440 0.032 Uiso 1 1 calc R . .
C68 C 0.6807(5) 0.3375(5) 0.1772(2) 0.0247(16) Uani 1 1 d . . .
H68 H 0.6103 0.3454 0.1953 0.030 Uiso 1 1 calc R . .
C25 C 0.2970(5) 1.0070(4) 0.3177(2) 0.0175(14) Uani 1 1 d . . .
C71 C 0.3529(5) 0.5755(5) 0.2318(2) 0.0234(15) Uani 1 1 d . . .
H71A H 0.3167 0.6020 0.2016 0.028 Uiso 1 1 calc R . .
H71B H 0.3910 0.5069 0.2226 0.028 Uiso 1 1 calc R . .
C51 C 0.2915(5) 0.7877(4) 0.1554(2) 0.0188(14) Uani 1 1 d . . .
C76 C 0.6510(5) 0.6279(5) 0.1042(3) 0.0265(16) Uani 1 1 d . . .
C83 C 0.6617(8) 0.7654(8) 0.3540(4) 0.094(4) Uani 1 1 d . . .
H83A H 0.6027 0.8235 0.3607 0.140 Uiso 1 1 calc R . .
H83B H 0.6386 0.7084 0.3688 0.140 Uiso 1 1 calc R . .
H83C H 0.6855 0.7555 0.3154 0.140 Uiso 1 1 calc R . .
C35 C 0.8287(5) 1.0071(5) 0.1907(3) 0.0268(16) Uani 1 1 d . . .
H35 H 0.8523 1.0576 0.2049 0.032 Uiso 1 1 calc R . .
C13 C 0.5985(5) 1.1442(5) 0.4412(3) 0.0234(15) Uani 1 1 d . . .
C65 C 0.8838(5) 0.3139(5) 0.1227(3) 0.0307(17) Uani 1 1 d . . .
H65 H 0.9528 0.3065 0.1029 0.037 Uiso 1 1 calc R . .
C8 C 0.7483(5) 1.2381(5) 0.2987(2) 0.0274(16) Uani 1 1 d . . .
H8 H 0.6934 1.2883 0.2885 0.033 Uiso 1 1 calc R . .
C29 C 0.1504(5) 0.9702(6) 0.3771(3) 0.0336(18) Uani 1 1 d . . .
H29 H 0.0826 0.9921 0.3983 0.040 Uiso 1 1 calc R . .
C69 C 0.5747(5) 0.5071(4) 0.2698(2) 0.0197(14) Uani 1 1 d . . .
H69A H 0.5441 0.4525 0.2632 0.024 Uiso 1 1 calc R . .
H69B H 0.6151 0.4897 0.2996 0.024 Uiso 1 1 calc R . .
C33 C 0.6659(5) 1.0023(4) 0.2634(2) 0.0200(14) Uani 1 1 d . . .
H33A H 0.6271 0.9511 0.2719 0.024 Uiso 1 1 calc R . .
H33B H 0.7018 1.0085 0.2938 0.024 Uiso 1 1 calc R . .
C4 C 0.5194(7) 1.5270(6) 0.4267(3) 0.039(2) Uani 1 1 d . . .
H4A H 0.5051 1.5934 0.4375 0.047 Uiso 1 1 calc R . .
C30 C 0.1971(5) 1.0361(5) 0.3485(3) 0.0270(16) Uani 1 1 d . . .
H30 H 0.1603 1.1030 0.3498 0.032 Uiso 1 1 calc R . .
C14 C 0.5841(6) 1.1975(6) 0.4876(3) 0.050(2) Uani 1 1 d . . .
H14 H 0.5678 1.2666 0.4865 0.060 Uiso 1 1 calc R . .
C85 C 0.1514(10) 0.6687(11) 0.4998(5) 0.099(4) Uani 1 1 d . . .
H85 H 0.1979 0.6770 0.4683 0.118 Uiso 1 1 calc R . .
C28 C 0.2023(5) 0.8712(5) 0.3750(3) 0.0311(17) Uani 1 1 d . . .
H28 H 0.1694 0.8251 0.3936 0.037 Uiso 1 1 calc R . .
C56 C 0.2759(5) 0.8477(4) 0.2006(2) 0.0200(14) Uani 1 1 d . . .
H56 H 0.3349 0.8627 0.2120 0.024 Uiso 1 1 calc R . .
C70 C 0.4878(5) 0.5999(5) 0.2838(2) 0.0225(15) Uani 1 1 d . . .
H70A H 0.4363 0.5880 0.3146 0.027 Uiso 1 1 calc R . .
H70B H 0.5188 0.6518 0.2943 0.027 Uiso 1 1 calc R . .
C66 C 0.8365(5) 0.2386(5) 0.1241(3) 0.0285(17) Uani 1 1 d . . .
H66 H 0.8737 0.1783 0.1067 0.034 Uiso 1 1 calc R . .
C37 C 0.8169(5) 0.8923(5) 0.1369(3) 0.0310(17) Uani 1 1 d . . .
H37 H 0.8298 0.8474 0.1078 0.037 Uiso 1 1 calc R . .
C7 C 0.7245(5) 1.1799(5) 0.3415(2) 0.0212(15) Uani 1 1 d . . .
C31 C 0.4491(5) 1.0373(4) 0.2243(2) 0.0174(14) Uani 1 1 d . . .
H31A H 0.4816 0.9686 0.2317 0.021 Uiso 1 1 calc R . .
H31B H 0.4096 1.0386 0.1944 0.021 Uiso 1 1 calc R . .
C75 C 0.1947(5) 0.5167(5) 0.3544(3) 0.0317(17) Uani 1 1 d . . .
H75 H 0.1795 0.4724 0.3814 0.038 Uiso 1 1 calc R . .
C9 C 0.8498(5) 1.2246(5) 0.2708(3) 0.0269(16) Uani 1 1 d . . .
H9 H 0.8650 1.2662 0.2423 0.032 Uiso 1 1 calc R . .
C50 C 0.5579(5) 0.8714(5) 0.0880(3) 0.0305(17) Uani 1 1 d . . .
H50 H 0.6141 0.8161 0.0911 0.037 Uiso 1 1 calc R . .
C45 C 0.4556(5) 0.8632(5) 0.0985(2) 0.0237(15) Uani 1 1 d . . .
C20 C 0.2099(5) 1.2714(5) 0.2813(3) 0.0281(16) Uani 1 1 d . . .
H20 H 0.2364 1.2893 0.3111 0.034 Uiso 1 1 calc R . .
C55 C 0.1751(5) 0.8857(5) 0.2291(2) 0.0255(16) Uani 1 1 d . . .
H55 H 0.1658 0.9258 0.2599 0.031 Uiso 1 1 calc R . .
C74 C 0.1414(5) 0.6099(5) 0.3514(3) 0.0304(17) Uani 1 1 d . . .
H74 H 0.0821 0.6437 0.3761 0.036 Uiso 1 1 calc R . .
C52 C 0.2046(5) 0.7657(5) 0.1398(3) 0.0259(16) Uani 1 1 d . . .
H52 H 0.2138 0.7250 0.1093 0.031 Uiso 1 1 calc R . .
C73 C 0.1896(5) 0.6493(5) 0.3043(3) 0.0262(16) Uani 1 1 d . . .
H73 H 0.1682 0.7138 0.2920 0.031 Uiso 1 1 calc R . .
C3 C 0.4386(6) 1.4875(5) 0.4171(3) 0.0380(19) Uani 1 1 d . . .
H5AA H 0.3683 1.5269 0.4219 0.046 Uiso 1 1 calc R . .
C18 C 0.6183(5) 1.0441(5) 0.4438(3) 0.0306(17) Uani 1 1 d . . .
H18 H 0.6232 1.0069 0.4124 0.037 Uiso 1 1 calc R . .
C0aa C 0.5617(5) 1.3329(5) 0.3942(2) 0.0266(16) Uani 1 1 d . . .
C58 C 0.8065(5) 0.6435(5) 0.2070(3) 0.0358(18) Uani 1 1 d . . .
H58 H 0.7764 0.6754 0.1780 0.043 Uiso 1 1 calc R . .
C32 C 0.5342(4) 1.0937(4) 0.2101(2) 0.0171(14) Uani 1 1 d . . .
H32A H 0.5865 1.0615 0.1793 0.021 Uiso 1 1 calc R . .
H32B H 0.5016 1.1608 0.2000 0.021 Uiso 1 1 calc R . .
C49 C 0.5799(6) 0.9586(5) 0.0731(3) 0.0369(18) Uani 1 1 d . . .
H49 H 0.6513 0.9626 0.0653 0.044 Uiso 1 1 calc R . .
C2 C 0.4590(6) 1.3904(5) 0.4005(2) 0.0304(17) Uani 1 1 d . . .
H1AA H 0.4033 1.3639 0.3936 0.036 Uiso 1 1 calc R . .
C89 C 0.0417(12) 0.7292(12) 0.5797(6) 0.110(4) Uani 1 1 d . . .
H89 H 0.0101 0.7805 0.6052 0.131 Uiso 1 1 calc R . .
C19 C 0.2524(5) 1.1809(5) 0.2574(2) 0.0216(15) Uani 1 1 d . . .
C21 C 0.1274(5) 1.3374(6) 0.2617(3) 0.040(2) Uani 1 1 d . . .
H21 H 0.0975 1.3998 0.2783 0.047 Uiso 1 1 calc R . .
C46 C 0.3745(5) 0.9453(5) 0.0938(3) 0.0308(17) Uani 1 1 d . . .
H46 H 0.3032 0.9408 0.1011 0.037 Uiso 1 1 calc R . .
C16 C 0.6179(6) 1.0511(6) 0.5372(3) 0.043(2) Uani 1 1 d . . .
H16 H 0.6255 1.0198 0.5703 0.052 Uiso 1 1 calc R . .
C12 C 0.8057(5) 1.1027(5) 0.3541(3) 0.0343(18) Uani 1 1 d . . .
H2AA H 0.7913 1.0602 0.3823 0.041 Uiso 1 1 calc R . .
C54 C 0.0887(5) 0.8652(5) 0.2127(3) 0.0302(17) Uani 1 1 d . . .
H54 H 0.0196 0.8934 0.2313 0.036 Uiso 1 1 calc R . .
C80 C 0.9157(13) 0.8081(11) 0.4239(7) 0.121(5) Uani 1 1 d . . .
H80 H 0.9703 0.8203 0.4406 0.146 Uiso 1 1 calc R . .
C57 C 0.7668(5) 0.5695(5) 0.2336(3) 0.0251(16) Uani 1 1 d . . .
C47 C 0.3964(6) 1.0326(6) 0.0788(3) 0.040(2) Uani 1 1 d . . .
H47 H 0.3407 1.0878 0.0748 0.048 Uiso 1 1 calc R . .
C11 C 0.9071(6) 1.0886(6) 0.3251(3) 0.044(2) Uani 1 1 d . . .
H11 H 0.9621 1.0361 0.3333 0.053 Uiso 1 1 calc R . .
C22 C 0.0903(5) 1.3109(6) 0.2183(3) 0.041(2) Uani 1 1 d . . .
H22 H 0.0355 1.3557 0.2044 0.049 Uiso 1 1 calc R . .
C15 C 0.5931(7) 1.1522(6) 0.5352(3) 0.049(2) Uani 1 1 d . . .
H15 H 0.5823 1.1899 0.5671 0.059 Uiso 1 1 calc R . .
C53 C 0.1033(5) 0.8029(5) 0.1687(3) 0.0301(17) Uani 1 1 d . . .
H53 H 0.0444 0.7858 0.1584 0.036 Uiso 1 1 calc R . .
C5 C 0.6199(7) 1.4692(5) 0.4205(3) 0.041(2) Uani 1 1 d . . .
H5 H 0.6757 1.4956 0.4274 0.049 Uiso 1 1 calc R . .
C10 C 0.9277(5) 1.1504(6) 0.2848(3) 0.0356(18) Uani 1 1 d . . .
H10 H 0.9978 1.1414 0.2662 0.043 Uiso 1 1 calc R . .
C23 C 0.1315(5) 1.2206(6) 0.1951(3) 0.0373(19) Uani 1 1 d . . .
H23 H 0.1043 1.2025 0.1656 0.045 Uiso 1 1 calc R . .
C24 C 0.2123(5) 1.1557(5) 0.2141(3) 0.0318(17) Uani 1 1 d . . .
H24 H 0.2409 1.0932 0.1975 0.038 Uiso 1 1 calc R . .
C1 C 0.3621(5) 1.1927(5) 0.3874(3) 0.0260(16) Uani 1 1 d . . .
C17 C 0.6313(6) 0.9969(6) 0.4918(3) 0.0384(19) Uani 1 1 d . . .
H17 H 0.6492 0.9278 0.4929 0.046 Uiso 1 1 calc R . .
C86 C 0.1316(13) 0.5739(12) 0.5124(7) 0.121(5) Uani 1 1 d . . .
H86 H 0.1639 0.5218 0.4874 0.145 Uiso 1 1 calc R . .
C87 C 0.0714(14) 0.5553(13) 0.5564(7) 0.130(5) Uani 1 1 d . . .
H87 H 0.0607 0.4925 0.5646 0.156 Uiso 1 1 calc R . .
C81 C 0.8392(14) 0.7605(12) 0.4536(7) 0.131(5) Uani 1 1 d . . .
H81 H 0.8457 0.7378 0.4887 0.157 Uiso 1 1 calc R . .
C62 C 0.8126(5) 0.5241(5) 0.2763(3) 0.0329(18) Uani 1 1 d . . .
H62 H 0.7864 0.4736 0.2945 0.039 Uiso 1 1 calc R . .
C48 C 0.5004(7) 1.0397(6) 0.0694(3) 0.041(2) Uani 1 1 d . . .
H48 H 0.5161 1.1005 0.0604 0.049 Uiso 1 1 calc R . .
C88 C 0.0249(13) 0.6377(14) 0.5898(7) 0.129(5) Uani 1 1 d . . .
H88 H -0.0212 0.6300 0.6216 0.155 Uiso 1 1 calc R . .
C6 C 0.6409(6) 1.3742(5) 0.4047(3) 0.0322(17) Uani 1 1 d . . .
H6 H 0.7114 1.3353 0.4007 0.039 Uiso 1 1 calc R . .
C77 C 0.7492(9) 0.7786(8) 0.3794(5) 0.074(3) Uani 1 1 d . . .
C60 C 0.9338(7) 0.6246(7) 0.2660(4) 0.062(3) Uani 1 1 d . . .
H60 H 0.9907 0.6440 0.2771 0.074 Uiso 1 1 calc R . .
C61 C 0.8954(6) 0.5521(7) 0.2920(3) 0.051(2) Uani 1 1 d . . .
H61 H 0.9260 0.5210 0.3211 0.061 Uiso 1 1 calc R . .
C90 C 0.1074(12) 0.8479(13) 0.5218(5) 0.147(6) Uani 1 1 d . . .
H90A H 0.0500 0.8790 0.5026 0.220 Uiso 1 1 calc R . .
H90B H 0.1754 0.8471 0.4994 0.220 Uiso 1 1 calc R . .
H90C H 0.1006 0.8845 0.5550 0.220 Uiso 1 1 calc R . .
C78 C 0.8232(9) 0.8204(7) 0.3519(4) 0.067(3) Uani 1 1 d . . .
H78 H 0.8162 0.8408 0.3165 0.081 Uiso 1 1 calc R . .
C82 C 0.7610(11) 0.7497(9) 0.4307(5) 0.094(4) Uani 1 1 d . . .
H82 H 0.7099 0.7204 0.4505 0.113 Uiso 1 1 calc R . .
C59 C 0.8895(6) 0.6694(7) 0.2235(4) 0.059(3) Uani 1 1 d . . .
H59 H 0.9170 0.7192 0.2053 0.070 Uiso 1 1 calc R . .
C84 C 0.1017(11) 0.7471(10) 0.5344(6) 0.085(3) Uani 1 1 d . . .
C79 C 0.9102(12) 0.8350(10) 0.3732(6) 0.111(4) Uani 1 1 d . . .
H79 H 0.9621 0.8626 0.3527 0.133 Uiso 1 1 calc R . .
C44 C 0.4035(5) 0.6992(5) 0.0567(2) 0.0254(16) Uani 1 1 d G . .
C43B C 0.3684(15) 0.7663(7) 0.0188(5) 0.037(6) Uani 0.46(3) 1 d PG A 1
H43B H 0.3649 0.8333 0.0239 0.045 Uiso 0.46(3) 1 calc PR A 1
C42B C 0.3383(19) 0.7354(14) -0.0264(6) 0.043(6) Uani 0.46(3) 1 d PG A 1
H42B H 0.3143 0.7813 -0.0523 0.052 Uiso 0.46(3) 1 calc PR A 1
C41B C 0.3433(18) 0.6374(15) -0.0338(5) 0.035(9) Uani 0.46(3) 1 d PG A 1
H41B H 0.3228 0.6162 -0.0647 0.043 Uiso 0.46(3) 1 calc PR A 1
C40B C 0.3784(18) 0.5703(9) 0.0040(8) 0.018(7) Uani 0.46(3) 1 d PG A 1
H40B H 0.3819 0.5033 -0.0011 0.022 Uiso 0.46(3) 1 calc PR A 1
C39B C 0.4085(14) 0.6012(5) 0.0492(7) 0.025(7) Uani 0.46(3) 1 d PG A 1
H39B H 0.4325 0.5553 0.0751 0.030 Uiso 0.46(3) 1 calc PR A 1
C43A C 0.4231(16) 0.7356(14) 0.0082(6) 0.034(5) Uani 0.54(3) 1 d P A 2
H43A H 0.4507 0.7916 0.0044 0.041 Uiso 0.54(3) 1 calc PR A 2
C42A C 0.4035(16) 0.6926(13) -0.0377(6) 0.033(5) Uani 0.54(3) 1 d P A 2
H42A H 0.4124 0.7234 -0.0712 0.040 Uiso 0.54(3) 1 calc PR A 2
C41A C 0.373(2) 0.6089(19) -0.0347(8) 0.028(5) Uani 0.54(3) 1 d P A 2
H41A H 0.3627 0.5800 -0.0663 0.034 Uiso 0.54(3) 1 calc PR A 2
C39A C 0.375(2) 0.6056(12) 0.0591(9) 0.031(5) Uani 0.54(3) 1 d P A 2
H39A H 0.3711 0.5731 0.0922 0.037 Uiso 0.54(3) 1 calc PR A 2
C40A C 0.354(3) 0.5629(16) 0.0153(11) 0.044(8) Uani 0.54(3) 1 d P A 2
H40A H 0.3289 0.5056 0.0183 0.052 Uiso 0.54(3) 1 calc PR A 2
HRU2 H 0.521(4) 0.552(2) 0.1423(17) 0.000(12) Uiso 1 1 d D . .
H1 H 0.495(4) 1.061(2) 0.3571(16) 0.000(12) Uiso 1 1 d D . .

loop_
_atom_site_aniso_label
_atom_site_aniso_U_11
_atom_site_aniso_U_22
_atom_site_aniso_U_33
_atom_site_aniso_U_23
_atom_site_aniso_U_13
_atom_site_aniso_U_12
Ru2 0.0114(3) 0.0230(3) 0.0179(3) -0.0002(2) -0.0030(2) -0.0033(2)
Ru1 0.0116(3) 0.0215(3) 0.0172(3) 0.0010(2) -0.0010(2) -0.0016(2)
Cl1 0.0200(8) 0.0206(9) 0.0284(9) 0.0017(7) -0.0003(7) -0.0005(7)
Cl04 0.0178(8) 0.0220(9) 0.0318(9) -0.0032(7) -0.0043(7) -0.0055(7)
P3 0.0125(8) 0.0236(10) 0.0210(9) -0.0009(7) -0.0039(7) -0.0020(7)
P1 0.0183(9) 0.0255(10) 0.0213(9) 0.0020(7) -0.0051(7) -0.0057(7)
P2 0.0118(8) 0.0199(9) 0.0230(9) 0.0041(7) -0.0054(7) -0.0019(7)
P4 0.0163(9) 0.0282(10) 0.0193(9) 0.0017(7) -0.0059(7) -0.0055(7)
N1 0.011(3) 0.019(3) 0.020(3) 0.007(2) -0.004(2) -0.003(2)
N4 0.006(2) 0.020(3) 0.029(3) 0.004(2) -0.005(2) -0.001(2)
N3 0.022(3) 0.022(3) 0.035(3) 0.003(3) 0.008(3) -0.002(3)
O1 0.040(3) 0.049(4) 0.040(3) -0.003(3) 0.004(3) -0.004(3)
N2 0.019(3) 0.029(3) 0.035(3) -0.006(3) -0.002(3) -0.008(3)
C67 0.037(4) 0.031(4) 0.018(3) 0.007(3) -0.006(3) -0.011(3)
O2 0.037(3) 0.061(4) 0.046(3) 0.004(3) 0.003(3) -0.013(3)
C64 0.019(4) 0.027(4) 0.030(4) 0.000(3) -0.004(3) -0.002(3)
C72 0.012(3) 0.020(4) 0.026(4) 0.004(3) -0.002(3) -0.004(3)
C63 0.018(3) 0.023(4) 0.019(3) 0.004(3) -0.004(3) -0.003(3)
C34 0.011(3) 0.014(3) 0.035(4) 0.003(3) -0.007(3) 0.005(3)
C26 0.014(3) 0.032(4) 0.022(3) 0.002(3) -0.006(3) -0.003(3)
C36 0.009(3) 0.038(4) 0.035(4) 0.005(3) 0.006(3) 0.000(3)
C27 0.040(4) 0.025(4) 0.022(4) 0.008(3) -0.014(3) -0.014(3)
C68 0.024(4) 0.031(4) 0.016(3) 0.002(3) -0.004(3) -0.002(3)
C25 0.018(3) 0.022(4) 0.018(3) 0.004(3) -0.010(3) -0.010(3)
C71 0.019(3) 0.026(4) 0.027(4) 0.002(3) -0.009(3) -0.007(3)
C51 0.012(3) 0.028(4) 0.017(3) 0.003(3) -0.008(3) -0.004(3)
C76 0.019(4) 0.022(4) 0.034(4) 0.001(3) -0.006(3) 0.006(3)
C83 0.087(8) 0.096(9) 0.106(9) -0.044(7) -0.053(7) -0.010(7)
C35 0.015(3) 0.025(4) 0.043(4) 0.000(3) -0.012(3) -0.004(3)
C13 0.013(3) 0.030(4) 0.026(4) 0.007(3) -0.003(3) -0.004(3)
C65 0.020(4) 0.040(5) 0.025(4) 0.003(3) 0.006(3) 0.000(3)
C8 0.032(4) 0.033(4) 0.018(3) 0.005(3) -0.007(3) -0.009(3)
C29 0.018(4) 0.052(5) 0.033(4) 0.009(4) -0.005(3) -0.012(4)
C69 0.016(3) 0.024(4) 0.016(3) 0.001(3) -0.003(3) 0.002(3)
C33 0.014(3) 0.018(4) 0.023(3) -0.003(3) -0.003(3) 0.004(3)
C4 0.065(6) 0.033(5) 0.023(4) -0.003(3) -0.007(4) -0.017(4)
C30 0.012(3) 0.033(4) 0.029(4) 0.002(3) 0.001(3) 0.003(3)
C14 0.050(5) 0.050(5) 0.050(5) 0.001(4) -0.008(4) -0.012(4)
C85 0.099(10) 0.099(10) 0.099(10) 0.002(9) -0.016(8) -0.025(9)
C28 0.027(4) 0.042(5) 0.030(4) 0.008(3) -0.009(3) -0.017(4)
C56 0.011(3) 0.026(4) 0.025(4) -0.001(3) -0.006(3) -0.008(3)
C70 0.019(3) 0.029(4) 0.018(3) -0.005(3) -0.004(3) -0.003(3)
C66 0.028(4) 0.026(4) 0.023(4) -0.002(3) 0.005(3) 0.003(3)
C37 0.017(4) 0.038(5) 0.029(4) -0.005(3) 0.007(3) 0.003(3)
C7 0.019(3) 0.030(4) 0.019(3) 0.002(3) -0.010(3) -0.010(3)
C31 0.016(3) 0.020(4) 0.016(3) 0.001(3) -0.006(3) -0.003(3)
C75 0.030(4) 0.035(5) 0.025(4) 0.003(3) 0.004(3) -0.004(3)
C9 0.024(4) 0.040(4) 0.023(4) 0.007(3) 0.000(3) -0.022(3)
C50 0.022(4) 0.042(5) 0.026(4) 0.002(3) -0.002(3) -0.008(3)
C45 0.018(4) 0.035(4) 0.017(3) 0.004(3) -0.005(3) -0.004(3)
C20 0.018(4) 0.030(4) 0.029(4) 0.010(3) 0.003(3) 0.002(3)
C55 0.015(3) 0.035(4) 0.021(4) 0.000(3) 0.000(3) 0.001(3)
C74 0.019(4) 0.035(5) 0.034(4) -0.005(3) 0.002(3) -0.005(3)
C52 0.019(4) 0.033(4) 0.026(4) -0.004(3) -0.009(3) -0.004(3)
C73 0.017(3) 0.022(4) 0.036(4) 0.000(3) -0.003(3) 0.001(3)
C3 0.040(5) 0.033(5) 0.035(4) 0.001(3) -0.003(4) 0.000(4)
C18 0.032(4) 0.034(5) 0.025(4) 0.007(3) -0.002(3) -0.008(3)
C0aa 0.028(4) 0.032(4) 0.018(3) 0.001(3) -0.005(3) -0.004(3)
C58 0.018(4) 0.033(5) 0.059(5) -0.003(4) -0.010(4) -0.009(3)
C32 0.011(3) 0.017(3) 0.019(3) 0.002(3) -0.002(3) 0.003(3)
C49 0.035(5) 0.040(5) 0.037(4) 0.003(4) -0.002(4) -0.015(4)
C2 0.039(4) 0.029(4) 0.022(4) 0.000(3) -0.002(3) -0.006(3)
C89 0.110(12) 0.110(13) 0.110(12) 0.002(9) -0.018(10) -0.027(10)
C19 0.012(3) 0.029(4) 0.022(3) 0.004(3) 0.001(3) -0.003(3)
C21 0.013(4) 0.040(5) 0.058(5) 0.008(4) -0.002(4) 0.004(3)
C46 0.022(4) 0.041(5) 0.031(4) 0.016(3) -0.009(3) -0.007(3)
C16 0.039(5) 0.065(6) 0.029(4) 0.020(4) -0.014(4) -0.016(4)
C12 0.021(4) 0.052(5) 0.035(4) 0.017(4) -0.010(3) -0.015(4)
C54 0.011(3) 0.035(4) 0.039(4) -0.001(3) -0.004(3) 0.005(3)
C80 0.121(13) 0.121(13) 0.121(13) 0.003(10) -0.020(11) -0.030(10)
C57 0.020(4) 0.022(4) 0.033(4) -0.010(3) -0.010(3) 0.001(3)
C47 0.043(5) 0.040(5) 0.040(5) 0.015(4) -0.020(4) -0.006(4)
C11 0.023(4) 0.061(6) 0.042(5) 0.016(4) -0.006(4) -0.001(4)
C22 0.009(3) 0.051(6) 0.062(5) 0.035(4) -0.012(4) -0.008(4)
C15 0.058(6) 0.059(6) 0.035(5) 0.001(4) -0.020(4) -0.015(5)
C53 0.020(4) 0.031(4) 0.042(4) -0.001(3) -0.011(3) -0.009(3)
C5 0.060(6) 0.038(5) 0.029(4) -0.007(4) -0.010(4) -0.019(4)
C10 0.013(4) 0.060(5) 0.038(4) 0.006(4) -0.005(3) -0.018(4)
C23 0.020(4) 0.054(5) 0.042(5) 0.020(4) -0.014(3) -0.012(4)
C24 0.018(4) 0.047(5) 0.032(4) 0.008(3) -0.004(3) -0.011(3)
C1 0.024(4) 0.032(4) 0.024(4) 0.012(3) -0.006(3) -0.011(3)
C17 0.035(4) 0.042(5) 0.036(5) 0.016(4) -0.004(4) -0.006(4)
C86 0.121(13) 0.121(14) 0.121(13) 0.003(10) -0.020(11) -0.030(11)
C87 0.130(15) 0.130(15) 0.130(14) 0.003(12) -0.022(11) -0.032(12)
C81 0.131(15) 0.131(14) 0.131(14) 0.003(11) -0.022(12) -0.033(12)
C62 0.025(4) 0.036(4) 0.032(4) -0.012(3) -0.013(3) 0.009(3)
C48 0.057(6) 0.047(5) 0.027(4) 0.016(4) -0.011(4) -0.025(4)
C88 0.129(14) 0.129(14) 0.129(13) 0.003(12) -0.021(11) -0.032(12)
C6 0.038(4) 0.035(5) 0.025(4) -0.003(3) -0.005(3) -0.011(4)
C77 0.074(8) 0.074(8) 0.074(8) 0.002(6) -0.012(6) -0.018(6)
C60 0.029(5) 0.068(7) 0.093(8) -0.023(6) -0.026(5) -0.010(5)
C61 0.031(5) 0.059(6) 0.058(6) -0.017(5) -0.029(4) 0.013(4)
C90 0.171(16) 0.23(2) 0.057(8) -0.017(10) -0.027(9) -0.085(15)
C78 0.067(7) 0.067(7) 0.067(7) 0.001(5) -0.011(6) -0.017(6)
C82 0.094(10) 0.094(9) 0.094(10) 0.002(7) -0.016(8) -0.023(8)
C59 0.031(5) 0.068(6) 0.089(7) 0.010(5) -0.017(5) -0.031(5)
C84 0.085(9) 0.085(10) 0.085(9) 0.002(8) -0.014(7) -0.021(8)
C79 0.111(12) 0.111(11) 0.111(12) 0.002(9) -0.018(10) -0.028(9)
C44 0.025(4) 0.025(4) 0.025(4) 0.001(3) -0.004(3) -0.006(3)
C43B 0.037(14) 0.037(12) 0.037(12) 0.001(9) -0.006(10) -0.009(10)
C42B 0.043(16) 0.043(14) 0.043(12) 0.001(10) -0.007(11) -0.011(12)
C41B 0.035(17) 0.035(18) 0.035(13) 0.001(10) -0.006(10) -0.009(14)
C40B 0.018(12) 0.018(12) 0.018(13) 0.000(9) -0.003(10) -0.005(8)
C39B 0.025(15) 0.025(12) 0.025(12) 0.001(8) -0.004(10) -0.006(8)
C43A 0.034(11) 0.034(10) 0.034(9) 0.001(7) -0.006(8) -0.009(9)
C42A 0.033(11) 0.033(11) 0.033(8) 0.001(7) -0.006(7) -0.008(9)
C41A 0.028(12) 0.028(11) 0.028(11) 0.001(8) -0.005(7) -0.007(11)
C39A 0.031(13) 0.031(11) 0.031(10) 0.001(7) -0.005(9) -0.008(7)
C40A 0.044(16) 0.044(14) 0.044(13) 0.001(10) -0.007(13) -0.011(10)

loop_
_atom_type_symbol
_atom_type_description
_atom_type_scat_dispersion_real
_atom_type_scat_dispersion_imag
_atom_type_scat_source
C C 0.0033 0.0016 'International Tables Vol C Tables 4.2.6.8 and 6.1.1.4'
H H 0.0000 0.0000 'International Tables Vol C Tables 4.2.6.8 and 6.1.1.4'
Cl Cl 0.1484 0.1585 'International Tables Vol C Tables 4.2.6.8 and 6.1.1.4'
N N 0.0061 0.0033 'International Tables Vol C Tables 4.2.6.8 and 6.1.1.4'
O O 0.0106 0.0060 'International Tables Vol C Tables 4.2.6.8 and 6.1.1.4'
P P 0.1023 0.0942 'International Tables Vol C Tables 4.2.6.8 and 6.1.1.4'
Ru Ru -1.2594 0.8363 'International Tables Vol C Tables 4.2.6.8 and 6.1.1.4'

loop_
_geom_angle_atom_site_label_1
_geom_angle_atom_site_label_2
_geom_angle_atom_site_label_3
_geom_angle
P3 Ru2 Cl04 93.06(6)
P3 Ru2 P4 176.43(7)
P4 Ru2 Cl04 89.50(6)
N4 Ru2 Cl04 80.45(13)
N4 Ru2 P3 82.44(13)
N4 Ru2 P4 95.54(13)
C76 Ru2 Cl04 105.1(2)
C76 Ru2 P3 91.42(19)
C76 Ru2 P4 90.32(19)
C76 Ru2 N4 172.0(2)
P1 Ru1 Cl1 90.80(6)
P2 Ru1 Cl1 93.76(6)
P2 Ru1 P1 174.63(6)
N1 Ru1 Cl1 80.43(13)
N1 Ru1 P1 95.81(13)
N1 Ru1 P2 82.17(13)
C1 Ru1 Cl1 104.3(2)
C1 Ru1 P1 90.1(2)
C1 Ru1 P2 91.5(2)
C1 Ru1 N1 172.4(2)
C63 P3 Ru2 117.97(19)
C63 P3 C69 107.5(3)
C63 P3 C57 102.5(3)
C69 P3 Ru2 103.52(19)
C57 P3 Ru2 118.8(2)
C57 P3 C69 105.5(3)
C13 P1 Ru1 114.9(2)
C13 P1 C0aa 102.2(3)
C7 P1 Ru1 115.6(2)
C7 P1 C13 104.4(3)
C7 P1 C0aa 100.6(3)
C0aa P1 Ru1 117.1(2)
C25 P2 Ru1 116.92(19)
C25 P2 C19 102.7(3)
C31 P2 Ru1 103.9(2)
C31 P2 C25 107.7(3)
C31 P2 C19 104.6(3)
C19 P2 Ru1 119.9(2)
C51 P4 Ru2 116.4(2)
C51 P4 C45 100.6(3)
C45 P4 Ru2 116.0(2)
C44 P4 Ru2 116.9(2)
C44 P4 C51 102.2(3)
C44 P4 C45 102.2(3)
C33 N1 Ru1 116.9(3)
C33 N1 C32 111.6(4)
C32 N1 Ru1 109.9(3)
C71 N4 Ru2 115.0(4)
C70 N4 Ru2 110.6(3)
C70 N4 C71 112.3(5)
C72 N3 C75 110.0(5)
C37 N2 C34 108.8(6)
C68 C67 C66 119.5(7)
C65 C64 C63 121.1(7)
N3 C72 C71 120.4(5)
C73 C72 N3 107.4(6)
C73 C72 C71 132.2(6)
C64 C63 P3 120.4(5)
C68 C63 P3 122.3(5)
C68 C63 C64 117.2(6)
N2 C34 C33 120.9(6)
C35 C34 N2 106.1(6)
C35 C34 C33 132.5(6)
C27 C26 C25 121.1(6)
C37 C36 C35 106.4(6)
C26 C27 C28 120.7(6)
C67 C68 C63 121.4(6)
C26 C25 P2 121.4(5)
C30 C25 P2 120.7(5)
C30 C25 C26 117.7(6)
C72 C71 N4 114.0(5)
C56 C51 P4 118.0(4)
C52 C51 P4 123.3(5)
C52 C51 C56 118.7(6)
O2 C76 Ru2 174.0(6)
C34 C35 C36 109.2(6)
C14 C13 P1 121.9(6)
C14 C13 C18 118.9(7)
C18 C13 P1 119.2(5)
C66 C65 C64 120.8(6)
C9 C8 C7 121.7(6)
C30 C29 C28 120.3(7)
C70 C69 P3 107.1(4)
N1 C33 C34 113.3(5)
C5 C4 C3 119.1(7)
C29 C30 C25 121.4(6)
C15 C14 C13 120.7(8)
C84 C85 C86 119.2(14)
C27 C28 C29 118.7(7)
C55 C56 C51 120.8(6)
N4 C70 C69 111.5(5)
C65 C66 C67 120.1(6)
C36 C37 N2 109.5(6)
C8 C7 P1 118.8(5)
C8 C7 C12 118.2(6)
C12 C7 P1 122.9(5)
C32 C31 P2 106.9(4)
C74 C75 N3 107.6(6)
C10 C9 C8 118.8(6)
C49 C50 C45 120.7(7)
C50 C45 P4 120.8(5)
C50 C45 C46 118.7(6)
C46 C45 P4 120.5(5)
C19 C20 C21 120.1(7)
C54 C55 C56 120.2(6)
C75 C74 C73 107.8(6)
C51 C52 C53 120.6(6)
C72 C73 C74 107.2(6)
C4 C3 C2 120.9(7)
C13 C18 C17 120.9(7)
C2 C0aa P1 119.4(5)
C6 C0aa P1 121.8(5)
C6 C0aa C2 118.7(6)
C59 C58 C57 119.2(7)
N1 C32 C31 109.8(5)
C48 C49 C50 120.8(7)
C0aa C2 C3 119.2(7)
C84 C89 C88 121.3(15)
C20 C19 P2 119.2(5)
C20 C19 C24 119.2(6)
C24 C19 P2 121.6(5)
C22 C21 C20 119.4(7)
C47 C46 C45 120.6(7)
C17 C16 C15 120.0(7)
C11 C12 C7 119.7(7)
C55 C54 C53 119.6(6)
C79 C80 C81 120.9(16)
C58 C57 P3 119.3(5)
C62 C57 P3 121.5(6)
C62 C57 C58 119.1(6)
C46 C47 C48 119.7(7)
C10 C11 C12 120.0(7)
C23 C22 C21 120.4(6)
C14 C15 C16 120.2(7)
C54 C53 C52 120.0(6)
C6 C5 C4 120.7(8)
C9 C10 C11 121.6(7)
C22 C23 C24 120.5(7)
C23 C24 C19 120.3(7)
O1 C1 Ru1 176.6(6)
C16 C17 C18 119.2(7)
C87 C86 C85 124.2(16)
C86 C87 C88 113.3(18)
C82 C81 C80 118.3(16)
C61 C62 C57 120.3(8)
C49 C48 C47 119.4(7)
C89 C88 C87 124.6(17)
C5 C6 C0aa 121.5(7)
C78 C77 C83 119.8(11)
C78 C77 C82 117.2(11)
C82 C77 C83 123.0(12)
C61 C60 C59 119.7(8)
C60 C61 C62 120.4(8)
C77 C78 C79 123.4(11)
C81 C82 C77 123.4(15)
C58 C59 C60 121.3(8)
C85 C84 C90 122.8(14)
C89 C84 C85 117.3(14)
C89 C84 C90 119.8(14)
C80 C79 C78 116.6(15)
C43B C44 P4 118.0(6)
C43B C44 C39B 120.0
C43B C44 C39A 119.4(10)
C39B C44 P4 121.5(6)
C39B C44 C39A 18.3(13)
C43A C44 P4 126.4(9)
C43A C44 C43B 32.1(7)
C43A C44 C39B 106.8(9)
C43A C44 C39A 116.7(12)
C39A C44 P4 116.3(9)
C44 C43B C42B 120.0
C41B C42B C43B 120.0
C42B C41B C40B 120.0
C39B C40B C41B 120.0
C40B C39B C44 120.0
C44 C43A C42A 121.3(14)
C41A C42A C43A 121.1(15)
C42A C41A C40A 120.8(16)
C40A C39A C44 122.6(18)
C39A C40A C41A 117(2)

loop_
_geom_bond_atom_site_label_1
_geom_bond_atom_site_label_2
_geom_bond_distance
Ru2 Cl04 2.5065(17)
Ru2 P3 2.3037(17)
Ru2 P4 2.3541(17)
Ru2 N4 2.229(5)
Ru2 C76 1.852(8)
Ru1 Cl1 2.5101(18)
Ru1 P1 2.3549(18)
Ru1 P2 2.3026(17)
Ru1 N1 2.228(5)
Ru1 C1 1.859(7)
P3 C63 1.809(6)
P3 C69 1.826(6)
P3 C57 1.823(6)
P1 C13 1.842(6)
P1 C7 1.830(6)
P1 C0aa 1.844(7)
P2 C25 1.827(6)
P2 C31 1.818(6)
P2 C19 1.835(6)
P4 C51 1.824(6)
P4 C45 1.856(7)
P4 C44 1.817(6)
N1 C33 1.497(7)
N1 C32 1.499(7)
N4 C71 1.511(8)
N4 C70 1.482(7)
N3 C72 1.368(8)
N3 C75 1.368(8)
O1 C1 1.107(7)
N2 C34 1.386(8)
N2 C37 1.352(8)
C67 C68 1.383(9)
C67 C66 1.396(9)
O2 C76 1.123(8)
C64 C63 1.412(9)
C64 C65 1.370(9)
C72 C71 1.498(8)
C72 C73 1.354(8)
C63 C68 1.398(9)
C34 C35 1.354(9)
C34 C33 1.497(8)
C26 C27 1.376(9)
C26 C25 1.399(8)
C36 C35 1.402(9)
C36 C37 1.343(9)
C27 C28 1.384(9)
C25 C30 1.391(8)
C51 C56 1.399(8)
C51 C52 1.386(8)
C83 C77 1.471(13)
C13 C14 1.372(10)
C13 C18 1.379(9)
C65 C66 1.363(10)
C8 C7 1.390(9)
C8 C9 1.383(9)
C29 C30 1.375(9)
C29 C28 1.398(10)
C69 C70 1.521(8)
C4 C3 1.384(10)
C4 C5 1.366(10)
C14 C15 1.366(10)
C85 C86 1.452(18)
C85 C84 1.387(16)
C56 C55 1.392(8)
C7 C12 1.404(9)
C31 C32 1.531(8)
C75 C74 1.342(9)
C9 C10 1.366(9)
C50 C45 1.371(9)
C50 C49 1.370(10)
C45 C46 1.392(9)
C20 C19 1.374(9)
C20 C21 1.404(9)
C55 C54 1.378(9)
C74 C73 1.430(9)
C52 C53 1.399(9)
C3 C2 1.395(9)
C18 C17 1.394(9)
C0aa C2 1.388(9)
C0aa C6 1.387(9)
C58 C57 1.399(10)
C58 C59 1.372(10)
C49 C48 1.368(10)
C89 C88 1.381(18)
C89 C84 1.342(17)
C19 C24 1.389(9)
C21 C22 1.374(10)
C46 C47 1.372(10)
C16 C15 1.390(11)
C16 C17 1.361(10)
C12 C11 1.390(10)
C54 C53 1.397(9)
C80 C81 1.455(19)
C80 C79 1.344(17)
C57 C62 1.397(9)
C47 C48 1.389(10)
C11 C10 1.369(10)
C22 C23 1.363(10)
C5 C6 1.361(9)
C23 C24 1.374(9)
C86 C87 1.323(18)
C87 C88 1.405(19)
C81 C82 1.311(17)
C62 C61 1.377(10)
C77 C78 1.359(14)
C77 C82 1.379(14)
C60 C61 1.367(12)
C60 C59 1.382(12)
C90 C84 1.475(18)
C78 C79 1.414(15)
C44 C43B 1.3900
C44 C39B 1.3900
C44 C43A 1.333(17)
C44 C39A 1.46(2)
C43B C42B 1.3900
C42B C41B 1.3900
C41B C40B 1.3900
C40B C39B 1.3900
C43A C42A 1.418(19)
C42A C41A 1.35(2)
C41A C40A 1.43(3)
C39A C40A 1.38(2)

loop_
_platon_squeeze_void_nr
_platon_squeeze_void_average_x
_platon_squeeze_void_average_y
_platon_squeeze_void_average_z
_platon_squeeze_void_volume
_platon_squeeze_void_count_electrons
_platon_squeeze_void_content
1 0.000 -0.011 0.000 744 295 ' '
2 0.143 0.081 0.474 13 1 ' '
3 0.857 0.919 0.526 13 1 ' '
